data_7113395
loop_
_publ_author_name
'Dubs, Christian'
'Inagaki, Akiko'
'Akita, Munetaka'

_publ_section_title
;
 Selective synthesis of isomeric heterodinuclear complexes with switched
 metal arrangements via proton-induced reversible metal migration.
;
_journal_issue 23
_journal_name_full 'Chemical communications (Cambridge, England)'
_journal_page_first 2760
_journal_page_last 2761
_journal_paper_doi 10.1039/b409514f
_journal_year 2004
_chemical_formula_sum 'C32 H34 B F4 Ir N3 P Pd'
_chemical_formula_weight 877.00
_chemical_name_common 'compound 3a BF4'
_chemical_name_systematic
;
?
;
_space_group_IT_number 2
_symmetry_cell_setting triclinic
_symmetry_Int_Tables_number 2
_symmetry_space_group_name_Hall '-P 1'
_symmetry_space_group_name_H-M 'P -1'
_atom_sites_solution_hydrogens geom
_atom_sites_solution_primary direct
_atom_sites_solution_secondary difmap
_audit_creation_method SHELXL-97
_cell_angle_alpha 96.74(2)
_cell_angle_beta 111.63(2)
_cell_angle_gamma 95.51(2)
_cell_formula_units_Z 2
_cell_length_a 10.898(6)
_cell_length_b 11.791(8)
_cell_length_c 12.960(8)
_cell_measurement_reflns_used 11566
_cell_measurement_temperature 213
_cell_measurement_theta_max 27.6
_cell_measurement_theta_min 3.1
_cell_volume 1519.8(16)
_computing_cell_refinement PROCESS-AUTO
_computing_data_collection PROCESS-AUTO
_computing_data_reduction 'teXsan Ver. 1.11'
_computing_molecular_graphics 'teXsan Ver. 1.11'
_computing_publication_material 'teXsan Ver. 1.11'
_computing_structure_refinement 'SHELXL-97 (Sheldrick, 1997)'
_computing_structure_solution 'SHELXS-86 (Sheldrick, 1990)'
_diffrn_ambient_temperature 213
_diffrn_detector_area_resol_mean 10.00
_diffrn_measured_fraction_theta_full 0.902
_diffrn_measured_fraction_theta_max 0.902
_diffrn_measurement_device_type 'Rigaku RAXIS-IV Imaging Plate'
_diffrn_measurement_method \w
_diffrn_radiation_monochromator graphite
_diffrn_radiation_source 'fine-focus sealed tube'
_diffrn_radiation_type MoK\a
_diffrn_radiation_wavelength 0.71075
_diffrn_reflns_av_R_equivalents 0.0644
_diffrn_reflns_av_sigmaI/netI 0.0709
_diffrn_reflns_limit_h_max 14
_diffrn_reflns_limit_h_min -14
_diffrn_reflns_limit_k_max 15
_diffrn_reflns_limit_k_min -15
_diffrn_reflns_limit_l_max 16
_diffrn_reflns_limit_l_min -16
_diffrn_reflns_number 11628
_diffrn_reflns_theta_full 27.49
_diffrn_reflns_theta_max 27.49
_diffrn_reflns_theta_min 3.12
_exptl_absorpt_coefficient_mu 5.071
_exptl_absorpt_correction_T_max 0.602
_exptl_absorpt_correction_T_min 0.455
_exptl_absorpt_correction_type multi-scan
_exptl_absorpt_process_details '(Higashi, 1995)'
_exptl_crystal_colour 'pale yellow'
_exptl_crystal_density_diffrn 1.916
_exptl_crystal_density_method 'not measured'
_exptl_crystal_description plate
_exptl_crystal_F_000 852
_exptl_crystal_size_max 0.20
_exptl_crystal_size_mid 0.20
_exptl_crystal_size_min 0.10
_refine_diff_density_max 1.694
_refine_diff_density_min -2.326
_refine_diff_density_rms 0.221
_refine_ls_extinction_method none
_refine_ls_goodness_of_fit_ref 1.635
_refine_ls_hydrogen_treatment mixed
_refine_ls_matrix_type full
_refine_ls_number_parameters 388
_refine_ls_number_reflns 6288
_refine_ls_number_restraints 0
_refine_ls_restrained_S_all 1.635
_refine_ls_R_factor_all 0.0862
_refine_ls_R_factor_gt 0.0732
_refine_ls_shift/su_max 0.001
_refine_ls_shift/su_mean 0.000
_refine_ls_structure_factor_coef Fsqd
_refine_ls_weighting_details 'calc w=1/[\s^2^(Fo^2^)+(0.1000P)^2^+0.0000P] where P=(Fo^2^+2Fc^2^)/3'
_refine_ls_weighting_scheme calc
_refine_ls_wR_factor_gt 0.2532
_refine_ls_wR_factor_ref 0.2569
_reflns_number_gt 4764
_reflns_number_total 6288
_reflns_threshold_expression >2sigma(I)
_cod_data_source_file b409514f.txt
_cod_data_source_block compound_3a
_cod_original_sg_symbol_H-M 'P -1         '
_cod_database_code 7113395

loop_
_symmetry_equiv_pos_as_xyz
'x, y, z'
'-x, -y, -z'

loop_
_atom_site_label
_atom_site_type_symbol
_atom_site_fract_x
_atom_site_fract_y
_atom_site_fract_z
_atom_site_U_iso_or_equiv
_atom_site_adp_type
_atom_site_occupancy
_atom_site_symmetry_multiplicity
_atom_site_calc_flag
Ir1 Ir 0.28510(5) -0.17469(5) -0.12458(5) 0.0520(2) Uani 1 1 d
Pd1 Pd 0.37167(10) -0.41864(9) 0.14164(9) 0.0487(3) Uani 1 1 d
P1 P 0.5835(4) -0.4004(3) 0.2753(3) 0.0503(8) Uani 1 1 d
F1 F 0.8071(9) 0.2201(10) 0.7227(10) 0.081(3) Uani 1 1 d
F2 F 0.9938(11) 0.3488(10) 0.7590(11) 0.092(3) Uani 1 1 d
F3 F 0.9798(15) 0.1618(12) 0.6888(15) 0.122(5) Uani 1 1 d
F4 F 0.9991(12) 0.2136(14) 0.8680(11) 0.109(4) Uani 1 1 d
N1 N 0.4724(10) -0.3226(10) 0.0547(9) 0.047(2) Uani 1 1 d
N2 N 0.4481(10) -0.2441(10) -0.0152(9) 0.045(2) Uani 1 1 d
N3 N 0.4480(13) -0.0710(10) -0.1380(10) 0.055(3) Uani 1 1 d
C1 C 0.1517(14) -0.4838(16) 0.0387(16) 0.073(5) Uani 1 1 d
C01 C 0.1532(16) -0.3300(14) -0.1573(14) 0.062(4) Uani 1 1 d
C2 C 0.2073(18) -0.5496(18) 0.1213(19) 0.080(6) Uani 1 1 d
C02 C 0.1246(16) -0.2480(14) -0.0829(16) 0.063(4) Uani 1 1 d
C3 C 0.2722(16) -0.494(2) 0.2322(14) 0.080(6) Uani 1 1 d
C03 C 0.0025(18) -0.1864(18) -0.1150(17) 0.074(5) Uani 1 1 d
C04 C 0.0305(19) -0.0717(16) -0.1557(18) 0.081(5) Uani 1 1 d
C05 C 0.1368(14) -0.0682(14) -0.1966(15) 0.063(4) Uani 1 1 d
C06 C 0.1461(15) -0.1516(16) -0.2812(13) 0.066(4) Uani 1 1 d
C07 C 0.0338(17) -0.2557(15) -0.3422(14) 0.066(4) Uani 1 1 d
C08 C 0.0668(17) -0.3593(17) -0.2818(17) 0.077(5) Uani 1 1 d
C11 C 0.6074(15) -0.3260(14) 0.0943(12) 0.056(3) Uani 1 1 d
C12 C 0.6706(12) -0.2474(13) 0.0504(12) 0.050(3) Uani 1 1 d
C13 C 0.5642(12) -0.1966(12) -0.0212(11) 0.047(3) Uani 1 1 d
C14 C 0.6680(14) -0.4027(15) 0.1776(13) 0.058(4) Uani 1 1 d
C21 C 0.5687(13) -0.1072(13) -0.0852(12) 0.053(3) Uani 1 1 d
C22 C 0.6819(19) -0.0569(16) -0.0999(15) 0.068(4) Uani 1 1 d
C23 C 0.6766(16) 0.0268(15) -0.1636(15) 0.065(4) Uani 1 1 d
C24 C 0.5516(18) 0.0668(14) -0.2127(15) 0.065(4) Uani 1 1 d
C25 C 0.4440(15) 0.0145(14) -0.2000(12) 0.058(4) Uani 1 1 d
C31 C 0.6366(15) -0.5162(13) 0.3535(12) 0.055(3) Uani 1 1 d
C32 C 0.5675(16) -0.6282(14) 0.3067(14) 0.059(4) Uani 1 1 d
C33 C 0.6062(19) -0.7207(13) 0.3654(15) 0.067(4) Uani 1 1 d
C34 C 0.715(2) -0.7019(17) 0.4678(16) 0.077(5) Uani 1 1 d
C35 C 0.7854(19) -0.5919(17) 0.5133(16) 0.073(5) Uani 1 1 d
C36 C 0.7410(17) -0.4978(15) 0.4565(13) 0.064(4) Uani 1 1 d
C41 C 0.6507(15) -0.2671(14) 0.3782(12) 0.057(4) Uani 1 1 d
C42 C 0.7636(16) -0.1918(16) 0.3898(15) 0.073(5) Uani 1 1 d
C43 C 0.809(2) -0.0911(17) 0.4634(17) 0.081(6) Uani 1 1 d
C44 C 0.740(2) -0.0671(15) 0.522(2) 0.090(7) Uani 1 1 d
C45 C 0.624(3) -0.1346(19) 0.5224(18) 0.104(8) Uani 1 1 d
C46 C 0.5796(19) -0.2335(16) 0.4436(17) 0.076(5) Uani 1 1 d
B1 B 0.946(2) 0.233(2) 0.7597(19) 0.073(5) Uani 1 1 d
H1 H 0.0865 -0.4367 0.0454 0.089 Uiso 1 1 d
H2 H 0.1239 -0.5166 -0.0389 0.089 Uiso 1 1 d
H3 H 0.2120 -0.6296 0.1022 0.097 Uiso 1 1 d
H4 H 0.3204 -0.5403 0.2857 0.095 Uiso 1 1 d
H5 H 0.2239 -0.4493 0.2633 0.095 Uiso 1 1 d
H6 H 0.1950 -0.3926 -0.1234 0.076 Uiso 1 1 d
H7 H 0.1542 -0.2645 -0.0066 0.079 Uiso 1 1 d
H8 H -0.0713 -0.2358 -0.1751 0.088 Uiso 1 1 d
H9 H -0.0240 -0.1717 -0.0523 0.088 Uiso 1 1 d
H10 H -0.0488 -0.0586 -0.2134 0.093 Uiso 1 1 d
H11 H 0.0535 -0.0094 -0.0926 0.093 Uiso 1 1 d
H12 H 0.1754 0.0096 -0.1953 0.076 Uiso 1 1 d
H13 H 0.1860 -0.1204 -0.3292 0.077 Uiso 1 1 d
H14 H -0.0491 -0.2350 -0.3411 0.080 Uiso 1 1 d
H15 H 0.0230 -0.2742 -0.4193 0.080 Uiso 1 1 d
H16 H 0.1135 -0.4054 -0.3182 0.092 Uiso 1 1 d
H17 H -0.0143 -0.4067 -0.2917 0.092 Uiso 1 1 d
H18 H 0.7643 -0.2301 0.0656 0.060 Uiso 1 1 d
H19 H 0.7616 -0.3764 0.2164 0.072 Uiso 1 1 d
H20 H 0.6572 -0.4802 0.1387 0.072 Uiso 1 1 d
H21 H 0.7667 -0.0827 -0.0618 0.082 Uiso 1 1 d
H22 H 0.7533 0.0592 -0.1747 0.079 Uiso 1 1 d
H23 H 0.5445 0.1323 -0.2523 0.078 Uiso 1 1 d
H24 H 0.3591 0.0377 -0.2381 0.070 Uiso 1 1 d
H25 H 0.4944 -0.6415 0.2351 0.072 Uiso 1 1 d
H26 H 0.5567 -0.7973 0.3348 0.079 Uiso 1 1 d
H27 H 0.7418 -0.7655 0.5071 0.094 Uiso 1 1 d
H28 H 0.8639 -0.5780 0.5831 0.086 Uiso 1 1 d
H29 H 0.7831 -0.4201 0.4912 0.077 Uiso 1 1 d
H30 H 0.8136 -0.2126 0.3418 0.091 Uiso 1 1 d
H31 H 0.8875 -0.0405 0.4712 0.097 Uiso 1 1 d
H32 H 0.7678 0.0072 0.5695 0.104 Uiso 1 1 d
H33 H 0.5788 -0.1128 0.5744 0.126 Uiso 1 1 d
H34 H 0.4937 -0.2813 0.4303 0.091 Uiso 1 1 d

loop_
_atom_site_aniso_label
_atom_site_aniso_U_11
_atom_site_aniso_U_22
_atom_site_aniso_U_33
_atom_site_aniso_U_23
_atom_site_aniso_U_13
_atom_site_aniso_U_12
Ir1 0.0479(4) 0.0564(4) 0.0487(3) 0.0096(2) 0.0141(2) 0.0103(2)
Pd1 0.0410(6) 0.0558(6) 0.0467(6) 0.0081(4) 0.0149(4) 0.0039(4)
P1 0.0446(19) 0.057(2) 0.0441(17) 0.0112(15) 0.0115(14) 0.0049(14)
F1 0.052(6) 0.096(8) 0.088(7) 0.026(6) 0.020(5) -0.007(5)
F2 0.070(7) 0.080(7) 0.113(9) 0.025(6) 0.022(6) -0.001(5)
F3 0.131(12) 0.105(10) 0.149(13) -0.012(9) 0.086(11) 0.014(8)
F4 0.078(8) 0.161(13) 0.095(9) 0.064(9) 0.030(7) 0.015(7)
N1 0.038(6) 0.059(7) 0.042(5) 0.011(5) 0.012(4) 0.002(4)
N2 0.034(5) 0.056(6) 0.040(5) 0.012(5) 0.006(4) 0.011(4)
N3 0.056(7) 0.049(7) 0.051(6) 0.009(5) 0.013(5) 0.000(5)
C1 0.022(7) 0.090(12) 0.084(11) 0.020(9) -0.004(7) -0.010(6)
C01 0.058(9) 0.061(9) 0.058(9) 0.008(7) 0.017(7) -0.009(7)
C2 0.055(11) 0.089(13) 0.103(15) 0.026(11) 0.040(10) -0.009(8)
C02 0.053(9) 0.055(9) 0.085(11) 0.013(8) 0.032(8) -0.002(6)
C3 0.039(9) 0.150(19) 0.052(9) 0.025(10) 0.014(7) 0.017(9)
C03 0.064(10) 0.092(13) 0.083(12) 0.025(10) 0.040(9) 0.027(9)
C04 0.068(11) 0.063(11) 0.093(13) 0.008(9) 0.009(10) 0.021(8)
C05 0.042(8) 0.061(9) 0.072(10) 0.020(8) 0.001(7) 0.016(6)
C06 0.047(9) 0.078(11) 0.051(8) 0.017(8) -0.004(6) 0.000(7)
C07 0.062(10) 0.068(10) 0.054(8) 0.003(7) 0.012(7) -0.001(7)
C08 0.047(10) 0.078(12) 0.084(12) 0.010(9) 0.009(8) -0.013(7)
C11 0.049(8) 0.071(10) 0.047(7) 0.012(7) 0.015(6) 0.010(6)
C12 0.028(6) 0.062(8) 0.054(7) 0.007(6) 0.009(5) 0.004(5)
C13 0.032(6) 0.064(8) 0.044(7) 0.013(6) 0.013(5) 0.002(5)
C14 0.042(8) 0.077(10) 0.050(8) 0.011(7) 0.012(6) 0.004(6)
C21 0.042(7) 0.063(9) 0.048(7) 0.011(6) 0.010(6) 0.011(6)
C22 0.089(12) 0.071(11) 0.066(10) 0.029(8) 0.047(9) 0.020(8)
C23 0.058(9) 0.065(10) 0.073(10) 0.012(8) 0.028(8) 0.008(7)
C24 0.077(11) 0.055(9) 0.064(9) 0.011(7) 0.030(8) -0.003(7)
C25 0.050(8) 0.070(10) 0.045(7) 0.012(7) 0.007(6) 0.013(7)
C31 0.065(9) 0.052(8) 0.048(7) 0.007(6) 0.024(7) 0.002(6)
C32 0.058(9) 0.060(9) 0.057(8) 0.011(7) 0.018(7) 0.010(7)
C33 0.100(13) 0.045(8) 0.064(10) 0.010(7) 0.042(9) 0.010(8)
C34 0.113(15) 0.070(11) 0.063(10) 0.023(9) 0.042(10) 0.040(10)
C35 0.079(12) 0.072(11) 0.067(10) 0.016(9) 0.023(9) 0.021(9)
C36 0.069(10) 0.065(10) 0.051(8) 0.012(7) 0.016(7) 0.002(7)
C41 0.058(9) 0.062(9) 0.042(7) 0.009(6) 0.013(6) -0.011(6)
C42 0.046(9) 0.083(12) 0.065(10) 0.020(9) -0.007(7) -0.001(7)
C43 0.073(12) 0.069(12) 0.075(12) 0.022(9) 0.005(10) -0.028(9)
C44 0.084(13) 0.043(9) 0.123(18) 0.027(10) 0.017(13) -0.006(8)
C45 0.15(2) 0.070(13) 0.067(12) -0.005(10) 0.033(13) -0.025(13)
C46 0.078(12) 0.067(11) 0.079(12) -0.006(9) 0.037(10) -0.008(8)
B1 0.078(14) 0.077(13) 0.078(13) 0.035(11) 0.042(11) 0.005(10)

loop_
_atom_type_symbol
_atom_type_description
_atom_type_scat_dispersion_real
_atom_type_scat_dispersion_imag
_atom_type_scat_source
C C 0.0033 0.0016 'International Tables Vol C Tables 4.2.6.8 and 6.1.1.4'
H H 0.0000 0.0000 'International Tables Vol C Tables 4.2.6.8 and 6.1.1.4'
N N 0.0061 0.0033 'International Tables Vol C Tables 4.2.6.8 and 6.1.1.4'
B B 0.0013 0.0007 'International Tables Vol C Tables 4.2.6.8 and 6.1.1.4'
F F 0.0171 0.0103 'International Tables Vol C Tables 4.2.6.8 and 6.1.1.4'
P P 0.1023 0.0942 'International Tables Vol C Tables 4.2.6.8 and 6.1.1.4'
Pd Pd -0.9988 1.0072 'International Tables Vol C Tables 4.2.6.8 and 6.1.1.4'
Ir Ir -1.4442 7.9887 'International Tables Vol C Tables 4.2.6.8 and 6.1.1.4'

loop_
_geom_angle_atom_site_label_1
_geom_angle_atom_site_label_2
_geom_angle_atom_site_label_3
_geom_angle
C06 Ir1 C01 82.6(7)
C06 Ir1 N2 155.5(6)
C01 Ir1 N2 92.1(6)
C06 Ir1 N3 94.4(6)
C01 Ir1 N3 153.5(6)
N2 Ir1 N3 79.8(5)
C06 Ir1 C05 39.1(7)
C01 Ir1 C05 97.3(7)
N2 Ir1 C05 164.5(6)
N3 Ir1 C05 96.6(6)
C06 Ir1 C02 89.9(7)
C01 Ir1 C02 39.0(7)
N2 Ir1 C02 100.9(6)
N3 Ir1 C02 167.3(6)
C05 Ir1 C02 79.3(7)
C3 Pd1 C2 38.1(8)
C3 Pd1 N1 174.1(7)
C2 Pd1 N1 145.2(7)
C3 Pd1 C1 66.3(7)
C2 Pd1 C1 36.3(7)
N1 Pd1 C1 114.3(6)
C3 Pd1 P1 97.2(5)
C2 Pd1 P1 125.2(6)
N1 Pd1 P1 83.0(3)
C1 Pd1 P1 161.5(5)
C31 P1 C14 105.2(7)
C31 P1 C41 105.6(7)
C14 P1 C41 108.6(7)
C31 P1 Pd1 120.6(5)
C14 P1 Pd1 96.1(5)
C41 P1 Pd1 118.8(6)
N2 N1 C11 107.0(11)
N2 N1 Pd1 139.0(8)
C11 N1 Pd1 113.0(9)
N1 N2 C13 110.3(10)
N1 N2 Ir1 140.1(8)
C13 N2 Ir1 109.5(8)
C25 N3 C21 118.4(12)
C25 N3 Ir1 128.2(10)
C21 N3 Ir1 113.0(10)
C2 C1 Pd1 67.6(9)
C02 C01 C08 122.2(17)
C02 C01 Ir1 71.9(9)
C08 C01 Ir1 109.9(11)
C1 C2 C3 119(2)
C1 C2 Pd1 76.1(10)
C3 C2 Pd1 67.8(11)
C01 C02 C03 125.3(17)
C01 C02 Ir1 69.1(9)
C03 C02 Ir1 115.2(12)
C2 C3 Pd1 74.0(10)
C02 C03 C04 111.0(14)
C05 C04 C03 114.0(15)
C06 C05 C04 125.8(15)
C06 C05 Ir1 68.8(8)
C04 C05 Ir1 114.7(12)
C05 C06 C07 120.9(15)
C05 C06 Ir1 72.1(8)
C07 C06 Ir1 114.5(11)
C08 C07 C06 109.7(13)
C01 C08 C07 115.3(15)
N1 C11 C12 110.6(13)
N1 C11 C14 120.4(13)
C12 C11 C14 128.9(14)
C11 C12 C13 104.0(11)
N2 C13 C21 122.3(11)
N2 C13 C12 108.0(11)
C21 C13 C12 129.6(11)
C11 C14 P1 108.0(11)
N3 C21 C22 119.1(14)
N3 C21 C13 114.7(12)
C22 C21 C13 126.1(13)
C23 C22 C21 122.1(16)
C22 C23 C24 117.6(15)
C25 C24 C23 118.8(15)
C24 C25 N3 123.8(14)
C36 C31 C32 119.4(15)
C36 C31 P1 122.4(12)
C32 C31 P1 118.2(11)
C31 C32 C33 119.7(15)
C34 C33 C32 120.4(15)
C35 C34 C33 120.0(16)
C34 C35 C36 119.2(17)
C31 C36 C35 121.0(16)
C46 C41 C42 117.3(16)
C46 C41 P1 118.3(12)
C42 C41 P1 124.3(14)
C43 C42 C41 123(2)
C44 C43 C42 115.7(18)
C43 C44 C45 128(2)
C46 C45 C44 114(2)
C45 C46 C41 121.4(18)
F3 B1 F4 113(2)
F3 B1 F1 109.1(19)
F4 B1 F1 109.4(15)
F3 B1 F2 109.5(16)
F4 B1 F2 107.6(19)
F1 B1 F2 108.4(17)

loop_
_geom_bond_atom_site_label_1
_geom_bond_atom_site_label_2
_geom_bond_distance
Ir1 C06 2.105(14)
Ir1 C01 2.112(15)
Ir1 N2 2.128(10)
Ir1 N3 2.130(12)
Ir1 C05 2.148(14)
Ir1 C02 2.149(15)
Pd1 C3 2.086(18)
Pd1 C2 2.165(16)
Pd1 N1 2.174(11)
Pd1 C1 2.273(13)
Pd1 P1 2.290(4)
P1 C31 1.808(16)
P1 C14 1.819(16)
P1 C41 1.832(16)
F1 B1 1.40(2)
F2 B1 1.41(2)
F3 B1 1.35(3)
F4 B1 1.36(2)
N1 N2 1.348(15)
N1 C11 1.375(18)
N2 C13 1.366(16)
N3 C25 1.355(19)
N3 C21 1.376(18)
C1 C2 1.39(3)
C01 C02 1.42(2)
C01 C08 1.52(2)
C2 C3 1.39(3)
C02 C03 1.52(2)
C03 C04 1.55(3)
C04 C05 1.44(3)
C05 C06 1.42(3)
C06 C07 1.55(2)
C07 C08 1.53(3)
C11 C12 1.40(2)
C11 C14 1.50(2)
C12 C13 1.427(18)
C13 C21 1.42(2)
C21 C22 1.40(2)
C22 C23 1.35(2)
C23 C24 1.43(2)
C24 C25 1.34(2)
C31 C36 1.37(2)
C31 C32 1.40(2)
C32 C33 1.41(2)
C33 C34 1.39(3)
C34 C35 1.38(3)
C35 C36 1.43(2)
C41 C46 1.39(2)
C41 C42 1.39(2)
C42 C43 1.36(3)
C43 C44 1.28(3)
C44 C45 1.43(3)
C45 C46 1.37(3)
